data_4132997
loop_
_publ_author_name
'Tang, Jian-Hong'
'Cai, Zhenfeng'
'Yan, Dong'
'Tang, Kun'
'Shao, Jiang-Yang'
'Zhan, Chuanlang'
'Wang, Dong'
'Zhong, Yu-Wu'
'Wan, Li-Jun'
'Yao, Jiannian'

_publ_section_title
;
 Molecular Quadripod as a Noncovalent Interfacial Coupling Reagent for
 Forming Immobilized Coordination Assemblies.
;
_journal_issue 39
_journal_name_full 'Journal of the American Chemical Society'
_journal_page_first 12337
_journal_page_last 12340
_journal_paper_doi 10.1021/jacs.8b07777
_journal_volume 140
_journal_year 2018
_chemical_formula_moiety 'C104 H70 N12'
_chemical_formula_sum 'C104 H70 N12'
_chemical_formula_weight 1487.72
_space_group_crystal_system triclinic
_space_group_IT_number 2
_space_group_name_Hall '-P 1'
_space_group_name_H-M_alt 'P -1'
_atom_sites_solution_hydrogens geom
_audit_creation_date 2015-01-08
_audit_creation_method
;
Olex2 1.2
(compiled 2015.01.06 svn.r3119 for OlexSys, GUI svn.r4979)
;
_cell_angle_alpha 93.6740(10)
_cell_angle_beta 117.5410(10)
_cell_angle_gamma 117.376(3)
_cell_formula_units_Z 1
_cell_length_a 14.594(4)
_cell_length_b 15.377(4)
_cell_length_c 15.584(4)
_cell_measurement_reflns_used 7473
_cell_measurement_temperature 173.1500
_cell_measurement_theta_max 27.4707
_cell_measurement_theta_min 1.5930
_cell_volume 2578.0(12)
_computing_cell_refinement 'CrystalClear (Rigaku Inc., 2007)'
_computing_data_collection 'CrystalClear (Rigaku Inc., 2007)'
_computing_data_reduction 'CrystalClear (Rigaku Inc., 2007)'
_computing_molecular_graphics 'Olex2 (Dolomanov et al., 2009)'
_computing_publication_material 'Olex2 (Dolomanov et al., 2009)'
_computing_structure_refinement 'SHELXL (Sheldrick, 2013)'
_computing_structure_solution
;
'SHELXS (Sheldrick, 2013)'
;
_diffrn_ambient_temperature 173.1500
_diffrn_detector_area_resol_mean 28.5714
_diffrn_measured_fraction_theta_full 0.997
_diffrn_measured_fraction_theta_max 0.995
_diffrn_measurement_details
;
scan:
	Number of images: 360
	           Slice: -110.0000 - 70.0000
	     Image width: 0.5000
	        Exp time: 10.0000
	   Rotation axis: Omega
	           Omega: 0.0000
	             Chi: 45.0000
	             Phi: 90.0000
	             XTD: 40.2418
	          2theta: -20.1602
scan:
	Number of images: 360
	           Slice: -110.0000 - 70.0000
	     Image width: 0.5000
	        Exp time: 10.0000
	   Rotation axis: Omega
	           Omega: 0.0000
	             Chi: 45.0000
	             Phi: 0.0000
	             XTD: 40.2418
	          2theta: -20.1602
scan:
	Number of images: 328
	           Slice: -110.0000 - 54.0000
	     Image width: 0.5000
	        Exp time: 10.0000
	   Rotation axis: Omega
	           Omega: 0.0000
	             Chi: 45.0000
	             Phi: 180.0000
	             XTD: 40.2418
	          2theta: -20.1602
;
_diffrn_measurement_device
;
?
;
_diffrn_measurement_device_details
;
AFC10: Fixed Chi 2 circle
;
_diffrn_measurement_device_type 'MM007-HF CCD(Saturn 724+)'
_diffrn_measurement_method '\w scans at fixed \c = 45\%'
_diffrn_orient_matrix_type d*Trek
_diffrn_orient_matrix_UB_11 0.0356
_diffrn_orient_matrix_UB_12 -0.0753
_diffrn_orient_matrix_UB_13 0.0408
_diffrn_orient_matrix_UB_21 -0.0371
_diffrn_orient_matrix_UB_22 -0.0407
_diffrn_orient_matrix_UB_23 0.0555
_diffrn_orient_matrix_UB_31 -0.0137
_diffrn_orient_matrix_UB_32 -0.0722
_diffrn_orient_matrix_UB_33 -0.0239
_diffrn_radiation_detector CCD
_diffrn_radiation_monochromator Confocal
_diffrn_radiation_type MoK\a
_diffrn_radiation_wavelength 0.71073
_diffrn_reflns_av_R_equivalents 0.0570
_diffrn_reflns_av_unetI/netI 0.0667
_diffrn_reflns_Laue_measured_fraction_full 0.997
_diffrn_reflns_Laue_measured_fraction_max 0.995
_diffrn_reflns_limit_h_max 18
_diffrn_reflns_limit_h_min -17
_diffrn_reflns_limit_k_max 19
_diffrn_reflns_limit_k_min -19
_diffrn_reflns_limit_l_max 20
_diffrn_reflns_limit_l_min -20
_diffrn_reflns_number 33648
_diffrn_reflns_point_group_measured_fraction_full 0.997
_diffrn_reflns_point_group_measured_fraction_max 0.995
_diffrn_reflns_theta_full 26.000
_diffrn_reflns_theta_max 27.474
_diffrn_reflns_theta_min 1.574
_diffrn_source 'Rotating Anode'
_diffrn_source_current 24.0000
_diffrn_source_power 1.2000
_diffrn_source_voltage 50.0000
_exptl_absorpt_coefficient_mu 0.057
_exptl_absorpt_correction_T_max 1.0000
_exptl_absorpt_correction_T_min 0.7535
_exptl_absorpt_correction_type multi-scan
_exptl_absorpt_process_details 'CrystalClear (Rigaku Inc., 2007)'
_exptl_crystal_colour red
_exptl_crystal_colour_primary red
_exptl_crystal_density_diffrn 0.958
_exptl_crystal_description plate
_exptl_crystal_F_000 778
_exptl_crystal_size_max 0.23
_exptl_crystal_size_mid 0.16
_exptl_crystal_size_min 0.11
_refine_diff_density_max 0.308
_refine_diff_density_min -0.299
_refine_diff_density_rms 0.074
_refine_ls_extinction_method none
_refine_ls_goodness_of_fit_ref 1.141
_refine_ls_hydrogen_treatment constr
_refine_ls_matrix_type full
_refine_ls_number_parameters 523
_refine_ls_number_reflns 11751
_refine_ls_number_restraints 0
_refine_ls_restrained_S_all 1.141
_refine_ls_R_factor_all 0.1201
_refine_ls_R_factor_gt 0.1058
_refine_ls_shift/su_max 0.000
_refine_ls_shift/su_mean 0.000
_refine_ls_structure_factor_coef Fsqd
_refine_ls_weighting_details 'w=1/[\s^2^(Fo^2^)+(0.1499P)^2^+1.2706P] where P=(Fo^2^+2Fc^2^)/3'
_refine_ls_weighting_scheme calc
_refine_ls_wR_factor_gt 0.2978
_refine_ls_wR_factor_ref 0.3107
_reflns_Friedel_coverage 0.000
_reflns_number_gt 9517
_reflns_number_total 11751
_reflns_threshold_expression 'I > 2\s(I)'
_cod_data_source_file ja8b07777_si_002.cif
_cod_data_source_block mx3506c_sq
_cod_original_cell_volume 2577.9(12)
_cod_database_code 4132997
_shelx_space_group_comment
;
The symmetry employed for this shelxl refinement is uniquely defined
by the following loop, which should always be used as a source of
symmetry information in preference to the above space-group names.
They are only intended as comments.
;
_diffrn_number_total 11756
_olex2_refinement_description
;
1. Fixed Uiso
 At 1.2 times of:
  All C(H) groups
2.a Aromatic/amide H refined with riding coordinates:
 C5(H5), C4(H4), C00A(H00A), C10(H10), C21(H21), C46(H46), C9(H9), C45(H45),
 C23(H23), C20(H20), C24(H24), C13(H13), C34(H34), C43(H43), C42(H42), C35(H35),
  C12(H12), C16(H16), C15(H15), C32(H32), C31(H31), C18(H18), C40(H40),
 C39(H39), C29(H29), C17(H17), C37(H37), C48(H48), C38(H38), C28(H28), C51(H51),
  C26(H26), C27(H27), C49(H49), C50(H50)
;
_shelx_shelxl_version_number 2014/7
_olex2_submission_special_instructions 'No special instructions were received'

loop_
_space_group_symop_operation_xyz
'x, y, z'
'-x, -y, -z'

loop_
_atom_site_label
_atom_site_type_symbol
_atom_site_fract_x
_atom_site_fract_y
_atom_site_fract_z
_atom_site_U_iso_or_equiv
_atom_site_adp_type
_atom_site_occupancy
_atom_site_site_symmetry_order
_atom_site_calc_flag
_atom_site_refinement_flags_posn
N1 N -0.2427(2) 0.06973(17) 0.02528(18) 0.0395(5) Uani 1 1 d .
N2 N 0.3779(2) 0.26940(16) 0.17871(19) 0.0413(5) Uani 1 1 d .
C6 C -0.0897(2) 0.04572(18) 0.0219(2) 0.0352(5) Uani 1 1 d .
C5 C 0.0107(3) 0.14973(19) 0.0941(2) 0.0406(6) Uani 1 1 d .
H5 H -0.0058 0.1921 0.1213 0.049 Uiso 1 1 calc R
N3 N -0.1801(3) 0.5754(2) -0.1976(2) 0.0585(7) Uani 1 1 d .
C7 C -0.2125(3) 0.00556(19) -0.0114(2) 0.0371(6) Uani 1 1 d .
C4 C 0.1285(3) 0.18759(19) 0.1235(2) 0.0380(5) Uani 1 1 d .
H4 H 0.1911 0.2558 0.1694 0.046 Uiso 1 1 calc R
C3 C 0.1591(2) 0.12464(18) 0.0853(2) 0.0356(5) Uani 1 1 d .
N5 N 0.4046(3) 0.7372(2) -0.0958(3) 0.0613(7) Uani 1 1 d .
C00A C -0.3069(3) -0.09751(19) -0.0774(2) 0.0399(6) Uani 1 1 d .
H00A H -0.3880 -0.1232 -0.0978 0.048 Uiso 1 1 calc R
C2 C 0.0615(2) 0.01948(17) 0.01552(19) 0.0325(5) Uani 1 1 d .
C0AA C 0.2802(2) 0.16209(19) 0.1130(2) 0.0380(6) Uani 1 1 d .
C19 C -0.2715(2) 0.04987(19) 0.0997(2) 0.0369(5) Uani 1 1 d .
C41 C 0.4778(3) 0.2912(2) 0.2751(2) 0.0404(6) Uani 1 1 d .
C8 C -0.2380(2) 0.15170(19) -0.0133(2) 0.0364(5) Uani 1 1 d .
C10 C -0.1921(3) 0.3267(2) 0.0120(2) 0.0412(6) Uani 1 1 d .
H10 H -0.1672 0.3889 0.0547 0.049 Uiso 1 1 calc R
C21 C -0.2550(3) -0.0188(2) 0.2367(2) 0.0503(7) Uani 1 1 d .
H21 H -0.2209 -0.0479 0.2819 0.060 Uiso 1 1 calc R
C22 C -0.3397(3) -0.0007(2) 0.2400(2) 0.0439(6) Uani 1 1 d .
C30 C 0.3792(2) 0.34695(19) 0.1328(2) 0.0381(6) Uani 1 1 d .
C46 C 0.5966(3) 0.3792(2) 0.3177(2) 0.0468(6) Uani 1 1 d .
H46 H 0.6103 0.4246 0.2819 0.056 Uiso 1 1 calc R
C9 C -0.2002(3) 0.2465(2) 0.0494(2) 0.0383(6) Uani 1 1 d .
H9 H -0.1806 0.2553 0.1166 0.046 Uiso 1 1 calc R
C45 C 0.6938(3) 0.3991(2) 0.4126(2) 0.0505(7) Uani 1 1 d .
H45 H 0.7723 0.4585 0.4400 0.061 Uiso 1 1 calc R
C33 C 0.3864(3) 0.5020(2) 0.0451(2) 0.0425(6) Uani 1 1 d .
C23 C -0.3850(3) 0.0458(2) 0.1734(2) 0.0451(6) Uani 1 1 d .
H23 H -0.4390 0.0606 0.1756 0.054 Uiso 1 1 calc R
C14 C -0.2077(3) 0.4057(2) -0.1257(2) 0.0447(6) Uani 1 1 d .
C20 C -0.2222(3) 0.0055(2) 0.1684(2) 0.0455(6) Uani 1 1 d .
H20 H -0.1664 -0.0076 0.1674 0.055 Uiso 1 1 calc R
C24 C -0.3527(3) 0.0705(2) 0.1044(2) 0.0404(6) Uani 1 1 d .
H24 H -0.3852 0.1013 0.0605 0.049 Uiso 1 1 calc R
C44 C 0.6780(3) 0.3326(2) 0.4689(2) 0.0484(7) Uani 1 1 d .
C36 C 0.3904(3) 0.5833(2) -0.0028(3) 0.0460(7) Uani 1 1 d .
C13 C -0.2657(3) 0.1412(2) -0.1119(2) 0.0477(7) Uani 1 1 d .
H13 H -0.2900 0.0791 -0.1542 0.057 Uiso 1 1 calc R
C34 C 0.4235(3) 0.5205(2) 0.1478(2) 0.0465(6) Uani 1 1 d .
H34 H 0.4511 0.5853 0.1879 0.056 Uiso 1 1 calc R
C43 C 0.5592(3) 0.2457(2) 0.4258(2) 0.0491(7) Uani 1 1 d .
H43 H 0.5457 0.2001 0.4615 0.059 Uiso 1 1 calc R
C42 C 0.4607(3) 0.2249(2) 0.3317(2) 0.0466(6) Uani 1 1 d .
H42 H 0.3820 0.1663 0.3053 0.056 Uiso 1 1 calc R
C11 C -0.2203(3) 0.3173(2) -0.0884(2) 0.0398(6) Uani 1 1 d .
C35 C 0.4203(3) 0.4456(2) 0.1913(2) 0.0451(6) Uani 1 1 d .
H35 H 0.4456 0.4600 0.2601 0.054 Uiso 1 1 calc R
N4 N -0.4638(4) -0.0898(3) 0.4420(3) 0.0742(9) Uani 1 1 d .
C47 C 0.7859(3) 0.3550(3) 0.5703(2) 0.0544(7) Uani 1 1 d .
C12 C -0.2580(3) 0.2227(2) -0.1495(2) 0.0494(7) Uani 1 1 d .
H12 H -0.2785 0.2134 -0.2169 0.059 Uiso 1 1 calc R
C16 C -0.1196(3) 0.5886(2) -0.0979(3) 0.0577(8) Uani 1 1 d .
H16 H -0.0662 0.6568 -0.0510 0.069 Uiso 1 1 calc R
C15 C -0.1295(3) 0.5093(2) -0.0580(3) 0.0473(7) Uani 1 1 d .
H15 H -0.0846 0.5247 0.0131 0.057 Uiso 1 1 calc R
C25 C -0.3784(3) -0.0299(2) 0.3123(2) 0.0512(7) Uani 1 1 d .
C32 C 0.3436(3) 0.4030(2) -0.0130(3) 0.0519(7) Uani 1 1 d .
H32 H 0.3165 0.3879 -0.0822 0.062 Uiso 1 1 calc R
C31 C 0.3407(3) 0.3269(2) 0.0310(2) 0.0488(7) Uani 1 1 d .
H31 H 0.3125 0.2617 -0.0089 0.059 Uiso 1 1 calc R
C18 C -0.2732(3) 0.3902(2) -0.2308(3) 0.0538(8) Uani 1 1 d .
H18 H -0.3277 0.3230 -0.2797 0.065 Uiso 1 1 calc R
C40 C 0.4746(3) 0.6889(2) 0.0544(3) 0.0547(8) Uani 1 1 d .
H40 H 0.5292 0.7113 0.1256 0.066 Uiso 1 1 calc R
C39 C 0.4777(3) 0.7618(3) 0.0049(3) 0.0614(9) Uani 1 1 d .
H39 H 0.5350 0.8323 0.0455 0.074 Uiso 1 1 calc R
C29 C -0.4219(3) 0.0199(3) 0.3452(3) 0.0565(8) Uani 1 1 d .
H29 H -0.4230 0.0751 0.3247 0.068 Uiso 1 1 calc R
C17 C -0.2563(4) 0.4762(3) -0.2615(3) 0.0603(9) Uani 1 1 d .
H17 H -0.3014 0.4637 -0.3320 0.072 Uiso 1 1 calc R
C37 C 0.3120(3) 0.5580(2) -0.1071(3) 0.0510(7) Uani 1 1 d .
H37 H 0.2514 0.4882 -0.1493 0.061 Uiso 1 1 calc R
C48 C 0.7883(3) 0.2783(3) 0.6106(3) 0.0631(9) Uani 1 1 d .
H48 H 0.7217 0.2088 0.5743 0.076 Uiso 1 1 calc R
C38 C 0.3225(3) 0.6356(3) -0.1500(3) 0.0579(8) Uani 1 1 d .
H38 H 0.2688 0.6153 -0.2210 0.070 Uiso 1 1 calc R
C28 C -0.4631(4) -0.0124(3) 0.4078(3) 0.0679(10) Uani 1 1 d .
H28 H -0.4923 0.0220 0.4275 0.081 Uiso 1 1 calc R
C51 C 0.8893(3) 0.4571(3) 0.6295(3) 0.0675(9) Uani 1 1 d .
H51 H 0.8925 0.5119 0.6060 0.081 Uiso 1 1 calc R
N6 N 0.9916(4) 0.4035(3) 0.7642(3) 0.0956(12) Uani 1 1 d .
C26 C -0.3797(4) -0.1112(3) 0.3464(3) 0.0620(9) Uani 1 1 d .
H26 H -0.3535 -0.1485 0.3261 0.074 Uiso 1 1 calc R
C27 C -0.4211(4) -0.1366(3) 0.4122(3) 0.0764(11) Uani 1 1 d .
H27 H -0.4184 -0.1897 0.4363 0.092 Uiso 1 1 calc R
C49 C 0.8918(4) 0.3064(4) 0.7058(3) 0.0812(12) Uani 1 1 d .
H49 H 0.8916 0.2533 0.7312 0.097 Uiso 1 1 calc R
C50 C 0.9865(4) 0.4753(4) 0.7229(3) 0.0880(13) Uani 1 1 d .
H50 H 1.0547 0.5440 0.7607 0.106 Uiso 1 1 calc R

loop_
_atom_site_aniso_label
_atom_site_aniso_U_11
_atom_site_aniso_U_22
_atom_site_aniso_U_33
_atom_site_aniso_U_23
_atom_site_aniso_U_13
_atom_site_aniso_U_12
N1 0.0557(13) 0.0352(11) 0.0565(13) 0.0264(10) 0.0443(12) 0.0298(10)
N2 0.0439(12) 0.0282(10) 0.0545(13) 0.0184(9) 0.0289(11) 0.0197(9)
C6 0.0496(14) 0.0269(11) 0.0510(14) 0.0231(10) 0.0382(13) 0.0242(10)
C5 0.0594(16) 0.0279(12) 0.0562(15) 0.0193(11) 0.0423(14) 0.0277(12)
N3 0.088(2) 0.0479(15) 0.0819(19) 0.0418(14) 0.0623(18) 0.0487(15)
C7 0.0543(15) 0.0324(12) 0.0556(15) 0.0290(11) 0.0425(13) 0.0308(11)
C4 0.0493(14) 0.0262(11) 0.0513(14) 0.0163(10) 0.0342(13) 0.0228(10)
C3 0.0474(14) 0.0250(11) 0.0503(14) 0.0208(10) 0.0347(12) 0.0222(10)
N5 0.0785(19) 0.0603(17) 0.095(2) 0.0494(16) 0.0657(19) 0.0512(16)
C00A 0.0453(14) 0.0338(12) 0.0601(16) 0.0252(12) 0.0382(13) 0.0247(11)
C2 0.0445(13) 0.0255(11) 0.0468(13) 0.0198(10) 0.0341(12) 0.0225(10)
C0AA 0.0459(14) 0.0273(11) 0.0526(15) 0.0201(11) 0.0337(13) 0.0210(10)
C19 0.0457(14) 0.0330(12) 0.0510(14) 0.0221(11) 0.0356(12) 0.0248(11)
C41 0.0495(15) 0.0330(12) 0.0490(14) 0.0205(11) 0.0322(13) 0.0241(11)
C8 0.0468(14) 0.0320(12) 0.0554(15) 0.0248(11) 0.0386(13) 0.0271(11)
C10 0.0540(15) 0.0339(12) 0.0595(16) 0.0236(12) 0.0422(14) 0.0286(12)
C21 0.0662(19) 0.0542(17) 0.0586(17) 0.0355(14) 0.0429(16) 0.0418(15)
C22 0.0544(16) 0.0430(14) 0.0524(15) 0.0252(12) 0.0394(14) 0.0283(13)
C30 0.0418(13) 0.0287(12) 0.0543(15) 0.0203(11) 0.0313(12) 0.0212(10)
C46 0.0524(16) 0.0425(15) 0.0568(17) 0.0287(13) 0.0360(14) 0.0267(13)
C9 0.0550(15) 0.0385(13) 0.0482(14) 0.0251(11) 0.0392(13) 0.0319(12)
C45 0.0497(16) 0.0420(15) 0.0582(17) 0.0219(13) 0.0324(15) 0.0214(13)
C33 0.0475(15) 0.0347(13) 0.0679(18) 0.0296(12) 0.0417(14) 0.0267(11)
C23 0.0556(16) 0.0459(15) 0.0623(17) 0.0281(13) 0.0455(15) 0.0330(13)
C14 0.0580(17) 0.0391(14) 0.0655(18) 0.0302(13) 0.0458(15) 0.0327(13)
C20 0.0572(17) 0.0521(16) 0.0605(17) 0.0348(14) 0.0436(15) 0.0397(14)
C24 0.0486(14) 0.0410(14) 0.0558(15) 0.0302(12) 0.0376(13) 0.0306(12)
C44 0.0580(17) 0.0415(15) 0.0571(17) 0.0218(13) 0.0366(15) 0.0298(13)
C36 0.0524(16) 0.0398(14) 0.0739(19) 0.0316(14) 0.0459(16) 0.0320(13)
C13 0.0713(19) 0.0338(13) 0.0583(17) 0.0218(12) 0.0458(16) 0.0320(13)
C34 0.0537(16) 0.0318(13) 0.0626(18) 0.0179(12) 0.0372(15) 0.0242(12)
C43 0.0634(18) 0.0406(14) 0.0585(17) 0.0248(13) 0.0435(16) 0.0283(14)
C42 0.0499(15) 0.0372(14) 0.0525(16) 0.0181(12) 0.0311(14) 0.0210(12)
C11 0.0495(15) 0.0340(13) 0.0560(16) 0.0264(12) 0.0376(13) 0.0267(11)
C35 0.0537(16) 0.0356(13) 0.0546(16) 0.0187(12) 0.0335(14) 0.0266(12)
N4 0.115(3) 0.070(2) 0.081(2) 0.0405(17) 0.080(2) 0.052(2)
C47 0.0597(18) 0.0571(18) 0.0521(17) 0.0227(14) 0.0331(15) 0.0335(15)
C12 0.076(2) 0.0403(14) 0.0498(16) 0.0239(12) 0.0420(16) 0.0354(14)
C16 0.068(2) 0.0403(15) 0.084(2) 0.0345(16) 0.0486(19) 0.0338(15)
C15 0.0551(16) 0.0362(14) 0.0659(18) 0.0284(13) 0.0391(15) 0.0285(13)
C25 0.0665(19) 0.0510(16) 0.0522(16) 0.0276(13) 0.0428(16) 0.0320(15)
C32 0.070(2) 0.0404(15) 0.0654(19) 0.0288(14) 0.0481(17) 0.0320(14)
C31 0.0664(18) 0.0341(13) 0.0633(18) 0.0231(13) 0.0435(16) 0.0310(13)
C18 0.082(2) 0.0453(16) 0.0586(18) 0.0281(14) 0.0471(17) 0.0416(16)
C40 0.0575(18) 0.0374(15) 0.076(2) 0.0286(14) 0.0404(17) 0.0267(13)
C39 0.071(2) 0.0409(16) 0.099(3) 0.0372(17) 0.062(2) 0.0329(16)
C29 0.078(2) 0.0548(18) 0.0612(19) 0.0298(15) 0.0518(18) 0.0384(17)
C17 0.097(3) 0.063(2) 0.064(2) 0.0423(17) 0.056(2) 0.059(2)
C37 0.0622(18) 0.0453(16) 0.0666(19) 0.0283(14) 0.0446(17) 0.0337(14)
C48 0.066(2) 0.064(2) 0.061(2) 0.0301(17) 0.0335(18) 0.0372(18)
C38 0.078(2) 0.063(2) 0.075(2) 0.0423(17) 0.056(2) 0.0516(18)
C28 0.101(3) 0.060(2) 0.079(2) 0.0343(18) 0.075(2) 0.043(2)
C51 0.065(2) 0.057(2) 0.0560(19) 0.0198(16) 0.0237(17) 0.0268(17)
N6 0.074(2) 0.102(3) 0.070(2) 0.038(2) 0.0247(19) 0.036(2)
C26 0.086(2) 0.067(2) 0.070(2) 0.0438(18) 0.060(2) 0.049(2)
C27 0.111(3) 0.075(2) 0.085(3) 0.056(2) 0.075(3) 0.056(2)
C49 0.092(3) 0.081(3) 0.078(3) 0.045(2) 0.045(3) 0.053(3)
C50 0.080(3) 0.075(3) 0.070(3) 0.030(2) 0.029(2) 0.030(2)

loop_
_atom_type_symbol
_atom_type_description
_atom_type_scat_dispersion_real
_atom_type_scat_dispersion_imag
_atom_type_scat_source
C C 0.0033 0.0016 'International Tables Vol C Tables 4.2.6.8 and 6.1.1.4'
H H 0.0000 0.0000 'International Tables Vol C Tables 4.2.6.8 and 6.1.1.4'
N N 0.0061 0.0033 'International Tables Vol C Tables 4.2.6.8 and 6.1.1.4'

loop_
_geom_angle_atom_site_label_1
_geom_angle_atom_site_label_2
_geom_angle_atom_site_label_3
_geom_angle
_geom_angle_site_symmetry_1
_geom_angle_site_symmetry_3
C19 N1 C7 118.3(2) . .
C19 N1 C8 124.0(2) . .
C8 N1 C7 117.67(19) . .
C41 N2 C0AA 119.2(2) . .
C41 N2 C30 122.8(2) . .
C30 N2 C0AA 116.8(2) . .
C7 C6 C5 122.7(2) . .
C7 C6 C2 119.0(2) . 2
C2 C6 C5 118.3(2) 2 .
C6 C5 H5 119.2 . .
C4 C5 C6 121.6(2) . .
C4 C5 H5 119.2 . .
C16 N3 C17 115.0(3) . .
C6 C7 N1 119.9(2) . .
C00A C7 N1 118.9(2) . .
C00A C7 C6 121.2(2) . .
C5 C4 H4 119.3 . .
C5 C4 C3 121.3(2) . .
C3 C4 H4 119.3 . .
C2 C3 C4 118.4(2) . .
C0AA C3 C4 122.7(2) . .
C0AA C3 C2 118.8(2) . .
C39 N5 C38 115.5(3) . .
C7 C00A H00A 119.9 . .
C0AA C00A C7 120.2(2) 2 .
C0AA C00A H00A 119.9 2 .
C6 C2 C3 119.6(2) 2 .
C2 C2 C6 120.3(3) 2 2
C2 C2 C3 120.1(3) 2 .
C3 C0AA N2 119.3(2) . .
C00A C0AA N2 119.7(2) 2 .
C00A C0AA C3 121.0(2) 2 .
C20 C19 N1 120.7(2) . .
C24 C19 N1 120.9(2) . .
C24 C19 C20 118.3(2) . .
N2 C41 C42 120.7(2) . .
C46 C41 N2 121.2(2) . .
C46 C41 C42 118.2(3) . .
C9 C8 N1 120.9(2) . .
C13 C8 N1 120.5(2) . .
C13 C8 C9 118.6(2) . .
C9 C10 H10 119.1 . .
C9 C10 C11 121.9(2) . .
C11 C10 H10 119.1 . .
C22 C21 H21 119.4 . .
C20 C21 H21 119.4 . .
C20 C21 C22 121.2(3) . .
C21 C22 C25 121.3(3) . .
C23 C22 C21 117.3(2) . .
C23 C22 C25 121.4(3) . .
C35 C30 N2 120.5(2) . .
C31 C30 N2 120.8(2) . .
C31 C30 C35 118.7(2) . .
C41 C46 H46 119.9 . .
C45 C46 C41 120.3(3) . .
C45 C46 H46 119.9 . .
C8 C9 H9 119.8 . .
C10 C9 C8 120.3(2) . .
C10 C9 H9 119.8 . .
C46 C45 H45 119.0 . .
C46 C45 C44 122.0(3) . .
C44 C45 H45 119.0 . .
C34 C33 C36 122.0(3) . .
C34 C33 C32 117.5(2) . .
C32 C33 C36 120.5(3) . .
C22 C23 H23 119.0 . .
C24 C23 C22 122.0(2) . .
C24 C23 H23 119.0 . .
C15 C14 C11 122.1(3) . .
C18 C14 C11 121.7(3) . .
C18 C14 C15 116.2(3) . .
C19 C20 H20 119.6 . .
C21 C20 C19 120.8(3) . .
C21 C20 H20 119.6 . .
C19 C24 H24 119.8 . .
C23 C24 C19 120.3(2) . .
C23 C24 H24 119.8 . .
C45 C44 C47 120.6(3) . .
C43 C44 C45 117.1(3) . .
C43 C44 C47 122.3(3) . .
C40 C36 C33 122.1(3) . .
C37 C36 C33 122.1(3) . .
C37 C36 C40 115.8(3) . .
C8 C13 H13 119.6 . .
C8 C13 C12 120.8(2) . .
C12 C13 H13 119.6 . .
C33 C34 H34 119.2 . .
C35 C34 C33 121.6(3) . .
C35 C34 H34 119.2 . .
C44 C43 H43 119.1 . .
C42 C43 C44 121.9(3) . .
C42 C43 H43 119.1 . .
C41 C42 H42 119.7 . .
C43 C42 C41 120.6(3) . .
C43 C42 H42 119.7 . .
C10 C11 C14 120.8(2) . .
C12 C11 C10 117.0(2) . .
C12 C11 C14 122.2(3) . .
C30 C35 H35 119.7 . .
C34 C35 C30 120.5(3) . .
C34 C35 H35 119.7 . .
C27 N4 C28 116.0(3) . .
C48 C47 C44 122.8(3) . .
C48 C47 C51 117.0(3) . .
C51 C47 C44 120.2(3) . .
C13 C12 H12 119.3 . .
C11 C12 C13 121.5(3) . .
C11 C12 H12 119.3 . .
N3 C16 H16 117.3 . .
N3 C16 C15 125.3(3) . .
C15 C16 H16 117.3 . .
C14 C15 H15 120.4 . .
C16 C15 C14 119.3(3) . .
C16 C15 H15 120.4 . .
C29 C25 C22 121.6(3) . .
C26 C25 C22 122.1(3) . .
C26 C25 C29 116.2(3) . .
C33 C32 H32 119.4 . .
C31 C32 C33 121.1(3) . .
C31 C32 H32 119.4 . .
C30 C31 C32 120.6(3) . .
C30 C31 H31 119.7 . .
C32 C31 H31 119.7 . .
C14 C18 H18 120.3 . .
C17 C18 C14 119.3(3) . .
C17 C18 H18 120.3 . .
C36 C40 H40 120.1 . .
C36 C40 C39 119.8(3) . .
C39 C40 H40 120.1 . .
N5 C39 C40 124.4(3) . .
N5 C39 H39 117.8 . .
C40 C39 H39 117.8 . .
C25 C29 H29 119.9 . .
C28 C29 C25 120.2(3) . .
C28 C29 H29 119.9 . .
N3 C17 C18 124.9(3) . .
N3 C17 H17 117.6 . .
C18 C17 H17 117.6 . .
C36 C37 H37 119.7 . .
C36 C37 C38 120.6(3) . .
C38 C37 H37 119.7 . .
C47 C48 H48 120.6 . .
C47 C48 C49 118.8(4) . .
C49 C48 H48 120.6 . .
N5 C38 C37 124.0(3) . .
N5 C38 H38 118.0 . .
C37 C38 H38 118.0 . .
N4 C28 C29 124.2(3) . .
N4 C28 H28 117.9 . .
C29 C28 H28 117.9 . .
C47 C51 H51 120.6 . .
C50 C51 C47 118.8(4) . .
C50 C51 H51 120.6 . .
C50 N6 C49 114.3(4) . .
C25 C26 H26 120.4 . .
C25 C26 C27 119.1(3) . .
C27 C26 H26 120.4 . .
N4 C27 C26 124.2(3) . .
N4 C27 H27 117.9 . .
C26 C27 H27 117.9 . .
C48 C49 H49 117.3 . .
N6 C49 C48 125.3(4) . .
N6 C49 H49 117.3 . .
C51 C50 H50 117.1 . .
N6 C50 C51 125.8(4) . .
N6 C50 H50 117.1 . .

loop_
_geom_bond_atom_site_label_1
_geom_bond_atom_site_label_2
_geom_bond_distance
_geom_bond_site_symmetry_2
N1 C7 1.434(3) .
N1 C19 1.411(3) .
N1 C8 1.418(3) .
N2 C0AA 1.440(3) .
N2 C41 1.398(4) .
N2 C30 1.427(3) .
C6 C5 1.435(4) .
C6 C7 1.395(4) .
C6 C2 1.428(3) 2
C5 H5 0.9300 .
C5 C4 1.350(4) .
N3 C16 1.327(5) .
N3 C17 1.332(4) .
C7 C00A 1.393(4) .
C4 H4 0.9300 .
C4 C3 1.435(3) .
C3 C2 1.432(3) .
C3 C0AA 1.402(4) .
N5 C39 1.323(5) .
N5 C38 1.329(5) .
C00A H00A 0.9300 .
C00A C0AA 1.389(3) 2
C2 C6 1.428(3) 2
C2 C2 1.410(5) 2
C0AA C00A 1.389(3) 2
C19 C20 1.401(4) .
C19 C24 1.390(4) .
C41 C46 1.393(4) .
C41 C42 1.402(4) .
C8 C9 1.402(3) .
C8 C13 1.372(4) .
C10 H10 0.9300 .
C10 C9 1.376(3) .
C10 C11 1.400(4) .
C21 H21 0.9300 .
C21 C22 1.406(4) .
C21 C20 1.365(4) .
C22 C23 1.386(4) .
C22 C25 1.486(4) .
C30 C35 1.404(4) .
C30 C31 1.372(4) .
C46 H46 0.9300 .
C46 C45 1.376(4) .
C9 H9 0.9300 .
C45 H45 0.9300 .
C45 C44 1.398(4) .
C33 C36 1.489(4) .
C33 C34 1.391(4) .
C33 C32 1.397(4) .
C23 H23 0.9300 .
C23 C24 1.372(4) .
C14 C11 1.480(3) .
C14 C15 1.397(4) .
C14 C18 1.395(4) .
C20 H20 0.9300 .
C24 H24 0.9300 .
C44 C43 1.386(4) .
C44 C47 1.492(4) .
C36 C40 1.381(4) .
C36 C37 1.376(5) .
C13 H13 0.9300 .
C13 C12 1.397(4) .
C34 H34 0.9300 .
C34 C35 1.366(4) .
C43 H43 0.9300 .
C43 C42 1.373(4) .
C42 H42 0.9300 .
C11 C12 1.389(4) .
C35 H35 0.9300 .
N4 C28 1.333(5) .
N4 C27 1.327(5) .
C47 C48 1.378(5) .
C47 C51 1.393(5) .
C12 H12 0.9300 .
C16 H16 0.9300 .
C16 C15 1.384(4) .
C15 H15 0.9300 .
C25 C29 1.397(4) .
C25 C26 1.386(4) .
C32 H32 0.9300 .
C32 C31 1.387(4) .
C31 H31 0.9300 .
C18 H18 0.9300 .
C18 C17 1.389(4) .
C40 H40 0.9300 .
C40 C39 1.397(4) .
C39 H39 0.9300 .
C29 H29 0.9300 .
C29 C28 1.374(4) .
C17 H17 0.9300 .
C37 H37 0.9300 .
C37 C38 1.387(4) .
C48 H48 0.9300 .
C48 C49 1.384(5) .
C38 H38 0.9300 .
C28 H28 0.9300 .
C51 H51 0.9300 .
C51 C50 1.372(5) .
N6 C49 1.334(6) .
N6 C50 1.327(6) .
C26 H26 0.9300 .
C26 C27 1.405(5) .
C27 H27 0.9300 .
C49 H49 0.9300 .
C50 H50 0.9300 .

loop_
_geom_torsion_atom_site_label_1
_geom_torsion_atom_site_label_2
_geom_torsion_atom_site_label_3
_geom_torsion_atom_site_label_4
_geom_torsion
_geom_torsion_site_symmetry_1
_geom_torsion_site_symmetry_4
N1 C7 C00A C0AA -179.0(2) . 2
N1 C19 C20 C21 -176.5(3) . .
N1 C19 C24 C23 176.5(3) . .
N1 C8 C9 C10 177.9(2) . .
N1 C8 C13 C12 -178.2(3) . .
N2 C41 C46 C45 -179.8(3) . .
N2 C41 C42 C43 179.1(3) . .
N2 C30 C35 C34 178.9(2) . .
N2 C30 C31 C32 -179.2(3) . .
C6 C5 C4 C3 -1.3(4) . .
C6 C7 C00A C0AA -1.1(4) . 2
C5 C6 C7 N1 1.2(4) . .
C5 C6 C7 C00A -176.7(2) . .
C5 C4 C3 C2 -0.6(4) . .
C5 C4 C3 C0AA 179.0(2) . .
N3 C16 C15 C14 0.6(5) . .
C7 N1 C19 C20 27.7(4) . .
C7 N1 C19 C24 -150.1(3) . .
C7 N1 C8 C9 -145.5(3) . .
C7 N1 C8 C13 31.9(4) . .
C7 C6 C5 C4 -178.6(2) . .
C4 C3 C2 C6 -178.6(2) . 2
C4 C3 C2 C2 1.1(4) . 2
C4 C3 C0AA N2 -2.9(4) . .
C4 C3 C0AA C00A 177.6(2) . 2
C2 C6 C5 C4 2.6(4) 2 .
C2 C6 C7 N1 180.0(2) 2 .
C2 C6 C7 C00A 2.1(4) 2 .
C2 C3 C0AA N2 176.7(2) . .
C2 C3 C0AA C00A -2.8(4) . 2
C0AA N2 C41 C46 147.1(3) . .
C0AA N2 C41 C42 -33.0(4) . .
C0AA N2 C30 C35 146.6(3) . .
C0AA N2 C30 C31 -33.6(4) . .
C0AA C3 C2 C6 1.8(3) . 2
C0AA C3 C2 C2 -178.6(3) . 2
C19 N1 C7 C6 -105.4(3) . .
C19 N1 C7 C00A 72.5(3) . .
C19 N1 C8 C9 32.4(4) . .
C19 N1 C8 C13 -150.1(3) . .
C41 N2 C0AA C3 118.3(3) . .
C41 N2 C0AA C00A -62.2(3) . 2
C41 N2 C30 C35 -46.1(4) . .
C41 N2 C30 C31 133.8(3) . .
C41 C46 C45 C44 0.6(5) . .
C8 N1 C7 C6 72.6(3) . .
C8 N1 C7 C00A -109.4(3) . .
C8 N1 C19 C20 -150.3(3) . .
C8 N1 C19 C24 31.9(4) . .
C8 C13 C12 C11 1.0(5) . .
C10 C11 C12 C13 -0.8(5) . .
C21 C22 C23 C24 2.0(4) . .
C21 C22 C25 C29 155.5(3) . .
C21 C22 C25 C26 -27.9(5) . .
C22 C21 C20 C19 0.4(5) . .
C22 C23 C24 C19 -0.4(5) . .
C22 C25 C29 C28 176.6(3) . .
C22 C25 C26 C27 -178.0(4) . .
C30 N2 C0AA C3 -73.9(3) . .
C30 N2 C0AA C00A 105.6(3) . 2
C30 N2 C41 C46 -20.0(4) . .
C30 N2 C41 C42 159.9(3) . .
C46 C41 C42 C43 -0.9(4) . .
C46 C45 C44 C43 -0.8(5) . .
C46 C45 C44 C47 178.4(3) . .
C9 C8 C13 C12 -0.8(4) . .
C9 C10 C11 C14 -178.4(3) . .
C9 C10 C11 C12 0.4(4) . .
C45 C44 C43 C42 0.2(4) . .
C45 C44 C47 C48 -155.5(3) . .
C45 C44 C47 C51 25.4(5) . .
C33 C36 C40 C39 177.4(3) . .
C33 C36 C37 C38 -176.6(3) . .
C33 C34 C35 C30 0.1(4) . .
C33 C32 C31 C30 0.5(5) . .
C23 C22 C25 C29 -24.2(5) . .
C23 C22 C25 C26 152.3(3) . .
C14 C11 C12 C13 178.0(3) . .
C14 C18 C17 N3 0.4(5) . .
C20 C19 C24 C23 -1.3(4) . .
C20 C21 C22 C23 -2.0(5) . .
C20 C21 C22 C25 178.2(3) . .
C24 C19 C20 C21 1.3(4) . .
C44 C43 C42 C41 0.7(5) . .
C44 C47 C48 C49 -179.2(3) . .
C44 C47 C51 C50 179.2(4) . .
C36 C33 C34 C35 -179.5(3) . .
C36 C33 C32 C31 179.2(3) . .
C36 C40 C39 N5 -0.6(5) . .
C36 C37 C38 N5 -1.1(5) . .
C13 C8 C9 C10 0.4(4) . .
C34 C33 C36 C40 28.4(4) . .
C34 C33 C36 C37 -153.0(3) . .
C34 C33 C32 C31 -1.3(4) . .
C43 C44 C47 C48 23.7(5) . .
C43 C44 C47 C51 -155.4(3) . .
C42 C41 C46 C45 0.3(4) . .
C11 C10 C9 C8 -0.2(4) . .
C11 C14 C15 C16 178.5(3) . .
C11 C14 C18 C17 -178.9(3) . .
C35 C30 C31 C32 0.6(4) . .
C47 C44 C43 C42 -179.0(3) . .
C47 C48 C49 N6 0.5(7) . .
C47 C51 C50 N6 -0.5(7) . .
C16 N3 C17 C18 -1.1(5) . .
C15 C14 C11 C10 23.1(4) . .
C15 C14 C11 C12 -155.7(3) . .
C15 C14 C18 C17 0.9(4) . .
C25 C22 C23 C24 -178.2(3) . .
C25 C29 C28 N4 0.7(6) . .
C25 C26 C27 N4 2.4(7) . .
C32 C33 C36 C40 -152.1(3) . .
C32 C33 C36 C37 26.5(4) . .
C32 C33 C34 C35 1.0(4) . .
C31 C30 C35 C34 -0.9(4) . .
C18 C14 C11 C10 -157.1(3) . .
C18 C14 C11 C12 24.2(4) . .
C18 C14 C15 C16 -1.3(4) . .
C40 C36 C37 C38 2.1(4) . .
C39 N5 C38 C37 -0.7(5) . .
C29 C25 C26 C27 -1.3(5) . .
C17 N3 C16 C15 0.6(5) . .
C37 C36 C40 C39 -1.3(4) . .
C48 C47 C51 C50 0.1(6) . .
C38 N5 C39 C40 1.6(5) . .
C28 N4 C27 C26 -1.7(7) . .
C51 C47 C48 C49 -0.1(5) . .
C26 C25 C29 C28 -0.1(5) . .
C27 N4 C28 C29 0.1(6) . .
C49 N6 C50 C51 0.8(8) . .
C50 N6 C49 C48 -0.8(7) . .
